data_8106649
loop_
_publ_author_name
'Miao, Shao-Bin'

_publ_section_title
;
 Crystal structure of
 catena-poly[aqua-(\m3-1,3,5-benzenetricarboxylato-\k3
 O:O&#x2032;:O&#x2032;&#x2032;)-[\m3hydroxy-(1,3-di-(\m2-1,2,4-triazole-4-yl)benzoato-\k2
 N:N&#x2032;)copper(II)], C19H16Cu2N6O9
;
_journal_issue 5
_journal_name_full 'Zeitschrift f\"ur Kristallographie - New Crystal Structures'
_journal_page_first 707
_journal_page_last 709
_journal_paper_doi 10.1515/ncrs-2016-0348
_journal_volume 232
_journal_year 2017
_chemical_formula_sum 'C19 H16 Cu2 N6 O9'
_chemical_formula_weight 599.46
_space_group_IT_number 14
_space_group_name_Hall '-P 2ybc'
_space_group_name_H-M_alt 'P 1 21/c 1'
_symmetry_cell_setting monoclinic
_symmetry_space_group_name_H-M 'P 1 21/c 1'
_atom_sites_solution_hydrogens geom
_atom_sites_solution_primary direct
_atom_sites_solution_secondary difmap
_cell_angle_alpha 90.00
_cell_angle_beta 107.436(3)
_cell_angle_gamma 90.00
_cell_formula_units_Z 4
_cell_length_a 7.9182(8)
_cell_length_b 11.7533(12)
_cell_length_c 22.7024(19)
_cell_measurement_reflns_used 3303
_cell_measurement_temperature 293(2)
_cell_measurement_theta_max 24.89
_cell_measurement_theta_min 2.70
_cell_volume 2015.7(3)
_computing_cell_refinement 'Bruker SMART'
_computing_data_collection 'Bruker SMART'
_computing_data_reduction 'Bruker SAINT'
_computing_molecular_graphics 'Bruker SHELXTL'
_computing_publication_material 'Bruker SHELXTL'
_computing_structure_refinement 'SHELXL-97 (Sheldrick, 1997)'
_computing_structure_solution 'SHELXS-97 (Sheldrick, 1990)'
_diffrn_ambient_temperature 293(2)
_diffrn_measured_fraction_theta_full 0.999
_diffrn_measured_fraction_theta_max 0.999
_diffrn_measurement_device_type 'CCD area detector'
_diffrn_measurement_method 'phi and omega scans'
_diffrn_radiation_monochromator graphite
_diffrn_radiation_source 'fine-focus sealed tube'
_diffrn_radiation_type MoK\a
_diffrn_radiation_wavelength 0.71073
_diffrn_reflns_av_R_equivalents 0.0428
_diffrn_reflns_av_sigmaI/netI 0.0389
_diffrn_reflns_limit_h_max 9
_diffrn_reflns_limit_h_min -9
_diffrn_reflns_limit_k_max 14
_diffrn_reflns_limit_k_min -14
_diffrn_reflns_limit_l_max 26
_diffrn_reflns_limit_l_min -27
_diffrn_reflns_number 15045
_diffrn_reflns_theta_full 25.50
_diffrn_reflns_theta_max 25.50
_diffrn_reflns_theta_min 2.56
_diffrn_standards_number 0
_exptl_absorpt_coefficient_mu 2.183
_exptl_absorpt_correction_T_max 0.7797
_exptl_absorpt_correction_T_min 0.6819
_exptl_absorpt_correction_type multi-scan
_exptl_absorpt_process_details sadabs
_exptl_crystal_colour blue
_exptl_crystal_density_diffrn 1.975
_exptl_crystal_density_method 'not measured'
_exptl_crystal_description block
_exptl_crystal_F_000 1208
_exptl_crystal_size_max 0.19
_exptl_crystal_size_mid 0.15
_exptl_crystal_size_min 0.12
_refine_diff_density_max 0.398
_refine_diff_density_min -0.402
_refine_diff_density_rms 0.078
_refine_ls_extinction_method none
_refine_ls_goodness_of_fit_ref 0.999
_refine_ls_hydrogen_treatment constr
_refine_ls_matrix_type full
_refine_ls_number_parameters 325
_refine_ls_number_reflns 3752
_refine_ls_number_restraints 0
_refine_ls_restrained_S_all 0.999
_refine_ls_R_factor_all 0.0466
_refine_ls_R_factor_gt 0.0309
_refine_ls_shift/su_max 0.001
_refine_ls_shift/su_mean 0.000
_refine_ls_structure_factor_coef Fsqd
_refine_ls_weighting_details 'calc w=1/[\s^2^(Fo^2^)+(0.0233P)^2^+2.9285P] where P=(Fo^2^+2Fc^2^)/3'
_refine_ls_weighting_scheme calc
_refine_ls_wR_factor_gt 0.0629
_refine_ls_wR_factor_ref 0.0692
_reflns_number_gt 2955
_reflns_number_total 3752
_reflns_threshold_expression >2sigma(I)
_cod_data_source_file suppl_ncrs-2016-0348_suppl.cif
_cod_data_source_block aaa
_cod_depositor_comments
;
The following automatic conversions were performed:

data item '_symmetry_cell_setting' value 'Monoclinic' was changed to
'monoclinic' in accordance with the built-in table derived from the
CIF Core dictionary named 'cif_core.dic' version 2.4.5 last updated
on 2014-11-21.

Automatic conversion script
Id: cif_fix_values 8738 2021-04-28 16:35:53Z antanas 
;
_cod_original_sg_symbol_H-M P21/c
_cod_database_code 8106649

loop_
_symmetry_equiv_pos_as_xyz
'x, y, z'
'-x, y+1/2, -z+1/2'
'-x, -y, -z'
'x, -y-1/2, z-1/2'

loop_
_atom_site_label
_atom_site_type_symbol
_atom_site_fract_x
_atom_site_fract_y
_atom_site_fract_z
_atom_site_U_iso_or_equiv
_atom_site_adp_type
_atom_site_occupancy
_atom_site_symmetry_multiplicity
_atom_site_calc_flag
_atom_site_refinement_flags
_atom_site_disorder_assembly
_atom_site_disorder_group
Cu1 Cu 0.49262(5) 0.39861(3) 0.629085(17) 0.01946(11) Uani 1 1 d . . .
Cu2 Cu 0.30852(5) 0.04604(3) 0.983114(17) 0.01927(11) Uani 1 1 d . . .
N1 N 0.3572(3) 0.5457(2) 0.60737(11) 0.0196(6) Uani 1 1 d . . .
N2 N 0.2826(3) 0.5667(2) 0.54542(11) 0.0193(6) Uani 1 1 d . . .
N3 N 0.2458(3) 0.7167(2) 0.59633(11) 0.0210(6) Uani 1 1 d . . .
N4 N 0.0760(4) 1.0118(2) 0.71878(12) 0.0229(6) Uani 1 1 d . . .
N5 N -0.0135(4) 1.1216(3) 0.78202(14) 0.0384(8) Uani 1 1 d . . .
N6 N 0.0334(4) 1.0166(3) 0.80942(13) 0.0379(8) Uani 1 1 d . . .
O1 O 0.4937(3) 0.42389(18) 0.71341(10) 0.0260(5) Uani 1 1 d . . .
O2 O 0.2741(3) 0.2996(2) 0.70192(11) 0.0393(7) Uani 1 1 d . . .
O3 O 0.3329(3) 0.16106(17) 0.92536(10) 0.0235(5) Uani 1 1 d . . .
O4 O 0.2105(3) 0.28685(19) 0.97404(10) 0.0319(6) Uani 1 1 d . . .
O5 O 0.3512(4) 0.69628(19) 0.94077(11) 0.0387(7) Uani 1 1 d . . .
O6 O 0.4144(3) 0.74386(18) 0.85424(10) 0.0292(6) Uani 1 1 d . . .
O7 O 0.5186(3) 0.40749(17) 0.54839(9) 0.0198(5) Uani 1 1 d . . .
H7D H 0.5661 0.3455 0.5422 0.030 Uiso 1 1 d R . .
O8 O 0.0726(3) 0.0065(2) 0.92902(10) 0.0294(6) Uani 1 1 d . . .
H1W H 0.0703 0.0121 0.8915 0.044 Uiso 1 1 d R . .
H2W H 0.0271 -0.0556 0.9361 0.044 Uiso 1 1 d R . .
O9 O 0.1431(4) 0.3224(2) 0.57233(12) 0.0403(7) Uani 1 1 d . . .
H3W H 0.2231 0.2956 0.6031 0.060 Uiso 1 1 d R . .
H4W H 0.1721 0.2841 0.5451 0.060 Uiso 1 1 d R . .
C1 C 0.3686(4) 0.4044(3) 0.79561(13) 0.0179(7) Uani 1 1 d . . .
C2 C 0.3935(4) 0.5168(3) 0.81571(14) 0.0195(7) Uani 1 1 d . . .
H2 H 0.4284 0.5711 0.7919 0.023 Uiso 1 1 calc R . .
C3 C 0.3665(4) 0.5483(3) 0.87126(14) 0.0184(7) Uani 1 1 d . . .
C4 C 0.3274(4) 0.4650(3) 0.90900(14) 0.0195(7) Uani 1 1 d . . .
H4 H 0.3111 0.4856 0.9465 0.023 Uiso 1 1 calc R . .
C5 C 0.3126(4) 0.3517(3) 0.89101(13) 0.0170(7) Uani 1 1 d . . .
C6 C 0.3276(4) 0.3224(3) 0.83341(14) 0.0188(7) Uani 1 1 d . . .
H6 H 0.3101 0.2473 0.8200 0.023 Uiso 1 1 calc R . .
C7 C 0.3786(4) 0.3714(3) 0.73222(14) 0.0215(7) Uani 1 1 d . . .
C8 C 0.3787(4) 0.6720(3) 0.89141(15) 0.0229(7) Uani 1 1 d . . .
C9 C 0.2804(4) 0.2613(3) 0.93392(14) 0.0193(7) Uani 1 1 d . . .
C10 C 0.2066(4) 0.8331(3) 0.60658(14) 0.0197(7) Uani 1 1 d . . .
C11 C 0.2170(5) 0.9115(3) 0.56285(15) 0.0273(8) Uani 1 1 d . . .
H11 H 0.2525 0.8898 0.5290 0.033 Uiso 1 1 calc R . .
C12 C 0.1740(5) 1.0224(3) 0.57030(17) 0.0373(9) Uani 1 1 d . . .
H12 H 0.1758 1.0761 0.5404 0.045 Uiso 1 1 calc R . .
C13 C 0.1283(5) 1.0548(3) 0.62180(16) 0.0341(9) Uani 1 1 d . . .
H13 H 0.1010 1.1304 0.6269 0.041 Uiso 1 1 calc R . .
C14 C 0.1228(4) 0.9753(3) 0.66570(14) 0.0206(7) Uani 1 1 d . . .
C15 C 0.1579(4) 0.8618(3) 0.65805(14) 0.0208(7) Uani 1 1 d . . .
H15 H 0.1489 0.8071 0.6865 0.025 Uiso 1 1 calc R . .
C16 C 0.3334(4) 0.6366(3) 0.63710(14) 0.0209(7) Uani 1 1 d . . .
H16 H 0.3710 0.6451 0.6798 0.025 Uiso 1 1 calc R . .
C17 C 0.2175(4) 0.6689(3) 0.54008(14) 0.0212(7) Uani 1 1 d . . .
H17 H 0.1595 0.7042 0.5028 0.025 Uiso 1 1 calc R . .
C18 C 0.0131(5) 1.1157(3) 0.72873(17) 0.0329(9) Uani 1 1 d . . .
H18 H -0.0082 1.1752 0.7005 0.039 Uiso 1 1 calc R . .
C19 C 0.0862(5) 0.9535(3) 0.77126(16) 0.0357(9) Uani 1 1 d . . .
H19 H 0.1254 0.8788 0.7789 0.043 Uiso 1 1 calc R . .

loop_
_atom_site_aniso_label
_atom_site_aniso_U_11
_atom_site_aniso_U_22
_atom_site_aniso_U_33
_atom_site_aniso_U_23
_atom_site_aniso_U_13
_atom_site_aniso_U_12
Cu1 0.0316(2) 0.0140(2) 0.0169(2) 0.00095(16) 0.01350(17) 0.00293(17)
Cu2 0.0283(2) 0.0147(2) 0.0173(2) 0.00238(16) 0.01056(16) -0.00159(17)
N1 0.0276(15) 0.0172(14) 0.0163(13) 0.0017(11) 0.0099(11) 0.0026(12)
N2 0.0265(15) 0.0192(14) 0.0143(13) 0.0023(11) 0.0091(11) 0.0045(11)
N3 0.0307(16) 0.0155(14) 0.0190(14) -0.0009(11) 0.0108(12) 0.0037(12)
N4 0.0301(16) 0.0184(14) 0.0239(15) -0.0043(12) 0.0136(12) 0.0006(12)
N5 0.049(2) 0.0365(19) 0.0357(18) -0.0131(15) 0.0220(16) -0.0027(16)
N6 0.050(2) 0.044(2) 0.0247(16) -0.0051(15) 0.0183(15) -0.0046(16)
O1 0.0412(14) 0.0227(13) 0.0193(12) -0.0004(9) 0.0172(11) -0.0003(11)
O2 0.0528(17) 0.0399(16) 0.0291(14) -0.0147(12) 0.0179(13) -0.0171(14)
O3 0.0372(14) 0.0144(11) 0.0237(12) 0.0034(9) 0.0166(11) 0.0013(10)
O4 0.0526(16) 0.0239(13) 0.0301(14) 0.0033(11) 0.0290(12) 0.0044(12)
O5 0.075(2) 0.0195(13) 0.0361(15) -0.0086(11) 0.0390(14) -0.0127(13)
O6 0.0563(16) 0.0154(12) 0.0218(12) -0.0018(10) 0.0205(12) -0.0099(11)
O7 0.0299(13) 0.0150(11) 0.0188(11) 0.0013(9) 0.0136(10) 0.0059(9)
O8 0.0352(14) 0.0331(14) 0.0210(12) 0.0045(10) 0.0101(11) -0.0070(11)
O9 0.0586(18) 0.0285(14) 0.0371(15) -0.0009(12) 0.0194(13) 0.0089(13)
C1 0.0211(17) 0.0183(16) 0.0166(16) 0.0008(13) 0.0091(13) 0.0017(13)
C2 0.0277(18) 0.0142(16) 0.0188(16) 0.0023(13) 0.0102(14) -0.0016(13)
C3 0.0241(17) 0.0145(16) 0.0178(16) 0.0003(13) 0.0082(13) -0.0012(13)
C4 0.0254(17) 0.0192(17) 0.0174(16) -0.0008(13) 0.0115(14) -0.0003(14)
C5 0.0192(16) 0.0158(16) 0.0174(16) 0.0028(13) 0.0074(13) -0.0011(13)
C6 0.0247(17) 0.0122(15) 0.0209(17) 0.0011(13) 0.0088(14) 0.0000(13)
C7 0.0325(19) 0.0139(16) 0.0217(17) 0.0012(13) 0.0137(15) 0.0057(14)
C8 0.0291(19) 0.0179(17) 0.0239(18) -0.0025(14) 0.0113(15) -0.0048(14)
C9 0.0226(17) 0.0169(16) 0.0185(16) 0.0004(13) 0.0063(14) -0.0039(13)
C10 0.0250(18) 0.0142(16) 0.0218(17) -0.0035(13) 0.0097(14) 0.0014(13)
C11 0.040(2) 0.0242(18) 0.0237(18) -0.0003(15) 0.0183(16) 0.0006(16)
C12 0.067(3) 0.0192(19) 0.036(2) 0.0071(16) 0.031(2) 0.0025(18)
C13 0.060(3) 0.0133(17) 0.037(2) 0.0006(15) 0.0270(19) 0.0082(17)
C14 0.0252(18) 0.0182(17) 0.0224(17) -0.0018(13) 0.0134(14) 0.0005(14)
C15 0.0271(18) 0.0175(16) 0.0195(16) 0.0039(13) 0.0095(14) 0.0007(14)
C16 0.0293(18) 0.0185(17) 0.0175(16) 0.0012(13) 0.0109(14) 0.0031(14)
C17 0.0263(18) 0.0193(17) 0.0192(16) 0.0012(13) 0.0089(14) 0.0019(14)
C18 0.046(2) 0.0216(19) 0.038(2) -0.0040(16) 0.0220(18) 0.0045(17)
C19 0.057(3) 0.029(2) 0.028(2) 0.0011(17) 0.0231(19) 0.0038(18)

loop_
_atom_type_symbol
_atom_type_description
_atom_type_scat_dispersion_real
_atom_type_scat_dispersion_imag
_atom_type_scat_source
C C 0.0033 0.0016 'International Tables Vol C Tables 4.2.6.8 and 6.1.1.4'
H H 0.0000 0.0000 'International Tables Vol C Tables 4.2.6.8 and 6.1.1.4'
Cu Cu 0.3201 1.2651 'International Tables Vol C Tables 4.2.6.8 and 6.1.1.4'
N N 0.0061 0.0033 'International Tables Vol C Tables 4.2.6.8 and 6.1.1.4'
O O 0.0106 0.0060 'International Tables Vol C Tables 4.2.6.8 and 6.1.1.4'

loop_
_geom_angle_atom_site_label_1
_geom_angle_atom_site_label_2
_geom_angle_atom_site_label_3
_geom_angle
_geom_angle_site_symmetry_1
_geom_angle_site_symmetry_3
O7 Cu1 O1 166.55(9) . .
O7 Cu1 O6 95.41(9) . 2_646
O1 Cu1 O6 93.52(9) . 2_646
O7 Cu1 N1 85.46(9) . .
O1 Cu1 N1 87.39(10) . .
O6 Cu1 N1 170.52(11) 2_646 .
O3 Cu2 O7 94.82(9) . 4_566
O3 Cu2 O8 90.64(9) . .
O7 Cu2 O8 168.85(9) 4_566 .
O3 Cu2 N2 177.29(10) . 4_566
O7 Cu2 N2 83.83(9) 4_566 4_566
O8 Cu2 N2 90.31(10) . 4_566
O3 Cu2 O7 95.26(8) . 2_646
O7 Cu2 O7 89.05(8) 4_566 2_646
O8 Cu2 O7 100.15(9) . 2_646
N2 Cu2 O7 87.07(9) 4_566 2_646
C16 N1 N2 107.3(2) . .
C16 N1 Cu1 136.3(2) . .
N2 N1 Cu1 115.99(18) . .
C17 N2 N1 107.4(2) . .
C17 N2 Cu2 132.2(2) . 4_565
N1 N2 Cu2 120.15(19) . 4_565
C17 N3 C16 105.2(3) . .
C17 N3 C10 124.5(3) . .
C16 N3 C10 129.9(3) . .
C19 N4 C18 103.6(3) . .
C19 N4 C14 128.9(3) . .
C18 N4 C14 127.5(3) . .
C18 N5 N6 106.0(3) . .
C19 N6 N5 107.8(3) . .
C7 O1 Cu1 117.7(2) . .
C9 O3 Cu2 115.90(19) . .
C8 O6 Cu1 128.9(2) . 2_656
Cu1 O7 Cu2 115.69(10) . 4_565
Cu1 O7 Cu2 124.44(10) . 2_656
Cu2 O7 Cu2 90.95(8) 4_565 2_656
Cu1 O7 H7D 106.9 . .
Cu2 O7 H7D 115.8 4_565 .
Cu2 O7 H7D 102.4 2_656 .
Cu2 O8 H1W 109.9 . .
Cu2 O8 H2W 117.6 . .
H1W O8 H2W 112.0 . .
H3W O9 H4W 95.9 . .
C2 C1 C6 119.4(3) . .
C2 C1 C7 120.8(3) . .
C6 C1 C7 119.8(3) . .
C3 C2 C1 120.3(3) . .
C3 C2 H2 119.9 . .
C1 C2 H2 119.9 . .
C2 C3 C4 119.5(3) . .
C2 C3 C8 121.0(3) . .
C4 C3 C8 119.5(3) . .
C5 C4 C3 120.5(3) . .
C5 C4 H4 119.8 . .
C3 C4 H4 119.8 . .
C6 C5 C4 119.4(3) . .
C6 C5 C9 120.7(3) . .
C4 C5 C9 120.0(3) . .
C5 C6 C1 120.6(3) . .
C5 C6 H6 119.7 . .
C1 C6 H6 119.7 . .
O2 C7 O1 124.8(3) . .
O2 C7 C1 119.1(3) . .
O1 C7 C1 116.1(3) . .
O5 C8 O6 125.2(3) . .
O5 C8 C3 118.7(3) . .
O6 C8 C3 116.0(3) . .
O4 C9 O3 124.8(3) . .
O4 C9 C5 120.2(3) . .
O3 C9 C5 115.0(3) . .
C11 C10 C15 122.7(3) . .
C11 C10 N3 117.3(3) . .
C15 C10 N3 120.0(3) . .
C12 C11 C10 118.5(3) . .
C12 C11 H11 120.7 . .
C10 C11 H11 120.7 . .
C11 C12 C13 120.4(3) . .
C11 C12 H12 119.8 . .
C13 C12 H12 119.8 . .
C14 C13 C12 120.1(3) . .
C14 C13 H13 120.0 . .
C12 C13 H13 120.0 . .
C13 C14 C15 120.8(3) . .
C13 C14 N4 118.7(3) . .
C15 C14 N4 120.5(3) . .
C10 C15 C14 117.4(3) . .
C10 C15 H15 121.3 . .
C14 C15 H15 121.3 . .
N1 C16 N3 109.8(3) . .
N1 C16 H16 125.1 . .
N3 C16 H16 125.1 . .
N2 C17 N3 110.3(3) . .
N2 C17 H17 124.8 . .
N3 C17 H17 124.8 . .
N5 C18 N4 112.0(3) . .
N5 C18 H18 124.0 . .
N4 C18 H18 124.0 . .
N6 C19 N4 110.5(3) . .
N6 C19 H19 124.7 . .
N4 C19 H19 124.7 . .

loop_
_geom_bond_atom_site_label_1
_geom_bond_atom_site_label_2
_geom_bond_distance
_geom_bond_site_symmetry_2
Cu1 O7 1.907(2) .
Cu1 O1 1.935(2) .
Cu1 O6 1.956(2) 2_646
Cu1 N1 2.016(3) .
Cu2 O3 1.933(2) .
Cu2 O7 1.945(2) 4_566
Cu2 O8 1.960(2) .
Cu2 N2 1.994(2) 4_566
Cu2 O7 2.371(2) 2_646
N1 C16 1.307(4) .
N1 N2 1.375(3) .
N2 C17 1.298(4) .
N2 Cu2 1.994(2) 4_565
N3 C17 1.351(4) .
N3 C16 1.357(4) .
N3 C10 1.437(4) .
N4 C19 1.356(4) .
N4 C18 1.363(4) .
N4 C14 1.428(4) .
N5 C18 1.291(4) .
N5 N6 1.382(4) .
N6 C19 1.301(4) .
O1 C7 1.275(4) .
O2 C7 1.237(4) .
O3 C9 1.284(4) .
O4 C9 1.236(4) .
O5 C8 1.237(4) .
O6 C8 1.284(4) .
O6 Cu1 1.956(2) 2_656
O7 Cu2 1.945(2) 4_565
O7 Cu2 2.371(2) 2_656
O7 H7D 0.8500 .
O8 H1W 0.8501 .
O8 H2W 0.8499 .
O9 H3W 0.8500 .
O9 H4W 0.8499 .
C1 C2 1.392(4) .
C1 C6 1.392(4) .
C1 C7 1.515(4) .
C2 C3 1.391(4) .
C2 H2 0.9300 .
C3 C4 1.395(4) .
C3 C8 1.519(4) .
C4 C5 1.388(4) .
C4 H4 0.9300 .
C5 C6 1.391(4) .
C5 C9 1.513(4) .
C6 H6 0.9300 .
C10 C11 1.375(4) .
C10 C15 1.378(4) .
C11 C12 1.370(5) .
C11 H11 0.9300 .
C12 C13 1.377(5) .
C12 H12 0.9300 .
C13 C14 1.376(4) .
C13 H13 0.9300 .
C14 C15 1.384(4) .
C15 H15 0.9300 .
C16 H16 0.9300 .
C17 H17 0.9300 .
C18 H18 0.9300 .
C19 H19 0.9300 .

loop_
_geom_hbond_atom_site_label_D
_geom_hbond_atom_site_label_H
_geom_hbond_atom_site_label_A
_geom_hbond_distance_DH
_geom_hbond_distance_HA
_geom_hbond_distance_DA
_geom_hbond_angle_DHA
_geom_hbond_site_symmetry_A
O7 H7D O5 0.85 1.87 2.671(3) 156.0 2_646
O8 H1W N6 0.85 1.80 2.642(4) 171.8 1_545
O8 H1W N5 0.85 2.70 3.474(4) 152.4 1_545
O8 H2W O9 0.85 1.94 2.751(3) 159.7 2_546
O9 H3W O2 0.85 2.16 2.824(3) 134.9 .
O9 H4W O4 0.85 1.92 2.762(3) 170.6 4_565

loop_
_geom_torsion_atom_site_label_1
_geom_torsion_atom_site_label_2
_geom_torsion_atom_site_label_3
_geom_torsion_atom_site_label_4
_geom_torsion
_geom_torsion_site_symmetry_1
_geom_torsion_site_symmetry_2
_geom_torsion_site_symmetry_3
_geom_torsion_site_symmetry_4
O7 Cu1 N1 C16 -147.7(3) . . . .
O1 Cu1 N1 C16 20.9(3) . . . .
O6 Cu1 N1 C16 116.7(6) 2_646 . . .
O7 Cu1 N1 N2 23.6(2) . . . .
O1 Cu1 N1 N2 -167.8(2) . . . .
O6 Cu1 N1 N2 -72.0(6) 2_646 . . .
C16 N1 N2 C17 0.2(3) . . . .
Cu1 N1 N2 C17 -173.6(2) . . . .
C16 N1 N2 Cu2 174.6(2) . . . 4_565
Cu1 N1 N2 Cu2 0.9(3) . . . 4_565
C18 N5 N6 C19 0.2(4) . . . .
O7 Cu1 O1 C7 156.8(4) . . . .
O6 Cu1 O1 C7 -71.7(2) 2_646 . . .
N1 Cu1 O1 C7 98.9(2) . . . .
O7 Cu2 O3 C9 -79.2(2) 4_566 . . .
O8 Cu2 O3 C9 91.1(2) . . . .
N2 Cu2 O3 C9 -19(2) 4_566 . . .
O7 Cu2 O3 C9 -168.7(2) 2_646 . . .
O1 Cu1 O7 Cu2 -100.5(4) . . . 4_565
O6 Cu1 O7 Cu2 128.13(12) 2_646 . . 4_565
N1 Cu1 O7 Cu2 -42.39(12) . . . 4_565
O1 Cu1 O7 Cu2 10.1(5) . . . 2_656
O6 Cu1 O7 Cu2 -121.24(12) 2_646 . . 2_656
N1 Cu1 O7 Cu2 68.23(13) . . . 2_656
C6 C1 C2 C3 -4.2(5) . . . .
C7 C1 C2 C3 173.5(3) . . . .
C1 C2 C3 C4 4.9(5) . . . .
C1 C2 C3 C8 -175.1(3) . . . .
C2 C3 C4 C5 -1.0(5) . . . .
C8 C3 C4 C5 178.9(3) . . . .
C3 C4 C5 C6 -3.5(5) . . . .
C3 C4 C5 C9 176.5(3) . . . .
C4 C5 C6 C1 4.2(5) . . . .
C9 C5 C6 C1 -175.8(3) . . . .
C2 C1 C6 C5 -0.4(5) . . . .
C7 C1 C6 C5 -178.1(3) . . . .
Cu1 O1 C7 O2 5.2(4) . . . .
Cu1 O1 C7 C1 -172.6(2) . . . .
C2 C1 C7 O2 -141.4(3) . . . .
C6 C1 C7 O2 36.2(4) . . . .
C2 C1 C7 O1 36.6(4) . . . .
C6 C1 C7 O1 -145.8(3) . . . .
Cu1 O6 C8 O5 20.7(5) 2_656 . . .
Cu1 O6 C8 C3 -160.6(2) 2_656 . . .
C2 C3 C8 O5 179.0(3) . . . .
C4 C3 C8 O5 -1.0(5) . . . .
C2 C3 C8 O6 0.2(5) . . . .
C4 C3 C8 O6 -179.7(3) . . . .
Cu2 O3 C9 O4 -3.2(4) . . . .
Cu2 O3 C9 C5 175.9(2) . . . .
C6 C5 C9 O4 -156.0(3) . . . .
C4 C5 C9 O4 24.0(5) . . . .
C6 C5 C9 O3 24.9(4) . . . .
C4 C5 C9 O3 -155.1(3) . . . .
C17 N3 C10 C11 -30.0(5) . . . .
C16 N3 C10 C11 141.7(3) . . . .
C17 N3 C10 C15 148.9(3) . . . .
C16 N3 C10 C15 -39.4(5) . . . .
C15 C10 C11 C12 -1.2(5) . . . .
N3 C10 C11 C12 177.6(3) . . . .
C10 C11 C12 C13 2.5(6) . . . .
C11 C12 C13 C14 -1.0(6) . . . .
C12 C13 C14 C15 -1.9(6) . . . .
C12 C13 C14 N4 179.6(3) . . . .
C19 N4 C14 C13 -169.7(4) . . . .
C18 N4 C14 C13 8.9(5) . . . .
C19 N4 C14 C15 11.8(5) . . . .
C18 N4 C14 C15 -169.6(3) . . . .
C11 C10 C15 C14 -1.6(5) . . . .
N3 C10 C15 C14 179.6(3) . . . .
C13 C14 C15 C10 3.1(5) . . . .
N4 C14 C15 C10 -178.4(3) . . . .
N2 N1 C16 N3 -0.2(4) . . . .
Cu1 N1 C16 N3 171.6(2) . . . .
C17 N3 C16 N1 0.1(4) . . . .
C10 N3 C16 N1 -172.8(3) . . . .
N1 N2 C17 N3 -0.1(3) . . . .
Cu2 N2 C17 N3 -173.6(2) 4_565 . . .
C16 N3 C17 N2 0.0(4) . . . .
C10 N3 C17 N2 173.4(3) . . . .
N6 N5 C18 N4 -0.1(4) . . . .
C19 N4 C18 N5 0.0(4) . . . .
C14 N4 C18 N5 -178.9(3) . . . .
N5 N6 C19 N4 -0.3(4) . . . .
C18 N4 C19 N6 0.2(4) . . . .
C14 N4 C19 N6 179.1(3) . . . .
